data_7102514
loop_
_publ_author_name
'Ortega, Esteban'
'Pirio, Nadine'
'Meunier, Philippe'
'Donnadieu, Bruno'

_publ_section_title
;
 Isolation, dynamic NMR study and X-ray characterisation of a bis
 sulfonium zirconocene-ate dimer.
;
_journal_issue 6
_journal_name_full 'Chemical communications (Cambridge, England)'
_journal_page_first 678
_journal_page_last 679
_journal_paper_doi 10.1039/b312954c
_journal_year 2004
_chemical_formula_sum 'C31 H27 P S Zr'
_chemical_formula_weight 553.78
_chemical_name_systematic
;
?
;
_space_group_IT_number 14
_symmetry_cell_setting monoclinic
_symmetry_space_group_name_Hall '-P 2ybc'
_symmetry_space_group_name_H-M 'P 1 21/c 1'
_atom_sites_solution_hydrogens geom
_atom_sites_solution_primary direct
_atom_sites_solution_secondary difmap
_audit_creation_method SHELXL-97
_cell_angle_alpha 90.0
_cell_angle_beta 98.21(1)
_cell_angle_gamma 90.0
_cell_formula_units_Z 4
_cell_length_a 15.724(2)
_cell_length_b 10.3050(6)
_cell_length_c 15.826(2)
_cell_measurement_reflns_used 8000
_cell_measurement_temperature 160(2)
_cell_measurement_theta_max 26.0
_cell_measurement_theta_min 2.3
_cell_volume 2538.0(17)
_computing_cell_refinement 'Stoe IPDS software (Stoe, 1996)'
_computing_data_collection 'Stoe IPDS software (Stoe, 1996)'
_computing_data_reduction 'XRED (Stoe, 1.08, 1996)'
_computing_molecular_graphics 'ORTEP3 for Windows (Farrugia, 1997)'
_computing_publication_material 'SHELXL-97 (Sheldrick, 1997)'
_computing_structure_refinement 'SHELXL-97 (Sheldrick, 1997)'
_computing_structure_solution 'SIR92 (Giacovazzo et al, 1992)'
_diffrn_ambient_temperature 160(2)
_diffrn_measured_fraction_theta_full 0.992
_diffrn_measured_fraction_theta_max 0.992
_diffrn_measurement_device 'Stoe IPDS'
_diffrn_measurement_method \f
_diffrn_radiation_monochromator graphite
_diffrn_radiation_source 'fine-focus sealed tube'
_diffrn_radiation_type MoK\a
_diffrn_radiation_wavelength 0.71073
_diffrn_reflns_av_R_equivalents 0.0484
_diffrn_reflns_av_sigmaI/netI 0.0342
_diffrn_reflns_limit_h_max 19
_diffrn_reflns_limit_h_min -19
_diffrn_reflns_limit_k_max 12
_diffrn_reflns_limit_k_min -12
_diffrn_reflns_limit_l_max 19
_diffrn_reflns_limit_l_min -19
_diffrn_reflns_number 19651
_diffrn_reflns_theta_full 26.07
_diffrn_reflns_theta_max 26.07
_diffrn_reflns_theta_min 2.37
_diffrn_standards_decay_% 0.1
_diffrn_standards_interval_time 3
_diffrn_standards_number 200
_exptl_absorpt_coefficient_mu 0.597
_exptl_absorpt_correction_T_max 0.822
_exptl_absorpt_correction_T_min 0.457
_exptl_absorpt_correction_type refdelf
_exptl_crystal_colour yellow
_exptl_crystal_density_diffrn 1.449
_exptl_crystal_density_method 'not measured'
_exptl_crystal_description parallelepiped
_exptl_crystal_F_000 1136
_exptl_crystal_size_max 0.37
_exptl_crystal_size_mid 0.25
_exptl_crystal_size_min 0.13
_refine_diff_density_max 0.403
_refine_diff_density_min -0.670
_refine_diff_density_rms 0.064
_refine_ls_extinction_method none
_refine_ls_goodness_of_fit_ref 1.043
_refine_ls_hydrogen_treatment mixed
_refine_ls_matrix_type full
_refine_ls_number_parameters 315
_refine_ls_number_reflns 4985
_refine_ls_number_restraints 0
_refine_ls_restrained_S_all 1.043
_refine_ls_R_factor_all 0.0457
_refine_ls_R_factor_gt 0.0332
_refine_ls_shift/su_max 0.001
_refine_ls_shift/su_mean 0.000
_refine_ls_structure_factor_coef Fsqd
_refine_ls_weighting_details 'calc w=1/[\s^2^(Fo^2^)+(0.0519P)^2^+0.3535P] where P=(Fo^2^+2Fc^2^)/3'
_refine_ls_weighting_scheme calc
_refine_ls_wR_factor_gt 0.0823
_refine_ls_wR_factor_ref 0.0875
_reflns_number_gt 4014
_reflns_number_total 4985
_reflns_threshold_expression >2sigma(I)
_cod_data_source_file b312954c.txt
_cod_data_source_block compound_1
_cod_original_sg_symbol_H-M ' P 21/c'
_cod_database_code 7102514

loop_
_symmetry_equiv_pos_as_xyz
'x, y, z'
'-x, y+1/2, -z+1/2'
'-x, -y, -z'
'x, -y-1/2, z-1/2'

loop_
_atom_site_label
_atom_site_type_symbol
_atom_site_fract_x
_atom_site_fract_y
_atom_site_fract_z
_atom_site_U_iso_or_equiv
_atom_site_adp_type
_atom_site_occupancy
_atom_site_symmetry_multiplicity
_atom_site_calc_flag
_atom_site_refinement_flags
Zr1 Zr 0.572833(14) 0.15605(2) 0.085682(15) 0.02805(9) Uani 1 1 d .
S1 S 0.57758(4) -0.03402(7) -0.01903(6) 0.0477(2) Uani 1 1 d .
P1 P 0.80680(4) 0.21146(7) 0.13027(4) 0.03643(16) Uani 1 1 d .
C1 C 0.71988(16) 0.1100(3) 0.07247(16) 0.0343(5) Uani 1 1 d .
C2 C 0.74451(18) 0.0018(3) 0.03515(18) 0.0415(6) Uani 1 1 d .
C3 C 0.68619(18) -0.0976(3) -0.0128(2) 0.0426(6) Uani 1 1 d .
C4 C 0.70900(16) -0.1218(3) -0.1008(2) 0.0432(7) Uani 1 1 d .
C5 C 0.7264(2) -0.2458(4) -0.1263(3) 0.0599(9) Uani 1 1 d .
H5 H 0.7241 -0.3152 -0.0891 0.072 Uiso 1 1 calc R
C6 C 0.7477(2) -0.2674(5) -0.2083(3) 0.0847(16) Uani 1 1 d .
H6 H 0.7589 -0.3509 -0.2260 0.102 Uiso 1 1 calc R
C7 C 0.7517(3) -0.1621(5) -0.2628(3) 0.0782(14) Uani 1 1 d .
H7 H 0.7652 -0.1754 -0.3175 0.094 Uiso 1 1 calc R
C8 C 0.7359(2) -0.0401(5) -0.2363(2) 0.0627(10) Uani 1 1 d .
H8 H 0.7394 0.0299 -0.2727 0.075 Uiso 1 1 calc R
C9 C 0.71488(18) -0.0197(3) -0.1561(2) 0.0475(7) Uani 1 1 d .
H9 H 0.7044 0.0643 -0.1387 0.057 Uiso 1 1 calc R
C10 C 0.64914(19) 0.0953(4) 0.23196(17) 0.0473(7) Uani 1 1 d .
H10 H 0.7087 0.0875 0.2387 0.057 Uiso 1 1 calc R
C11 C 0.6005(4) 0.2099(4) 0.24111(19) 0.0809(15) Uani 1 1 d .
H11 H 0.6220 0.2922 0.2558 0.097 Uiso 1 1 calc R
C12 C 0.5141(3) 0.1738(6) 0.2235(3) 0.0882(18) Uani 1 1 d .
H12 H 0.4673 0.2292 0.2229 0.106 Uiso 1 1 calc R
C13 C 0.5099(2) 0.0499(6) 0.2080(3) 0.0843(17) Uani 1 1 d .
H13 H 0.4591 0.0030 0.1964 0.101 Uiso 1 1 calc R
C14 C 0.5894(2) -0.0018(3) 0.2111(2) 0.0514(8) Uani 1 1 d .
H14 H 0.6017 -0.0882 0.2009 0.062 Uiso 1 1 calc R
C15 C 0.60270(19) 0.3224(3) -0.02448(18) 0.0421(6) Uani 1 1 d .
H15 H 0.6416 0.3020 -0.0615 0.051 Uiso 1 1 calc R
C16 C 0.62233(18) 0.3818(3) 0.05515(19) 0.0402(6) Uani 1 1 d .
H16 H 0.6768 0.4062 0.0811 0.048 Uiso 1 1 calc R
C17 C 0.5457(2) 0.3982(3) 0.08902(18) 0.0425(6) Uani 1 1 d .
H17 H 0.5398 0.4383 0.1405 0.051 Uiso 1 1 calc R
C18 C 0.47981(18) 0.3439(3) 0.0319(2) 0.0433(7) Uani 1 1 d .
H18 H 0.4223 0.3381 0.0392 0.052 Uiso 1 1 calc R
C19 C 0.5158(2) 0.2996(3) -0.03857(18) 0.0442(7) Uani 1 1 d .
H19 H 0.4859 0.2609 -0.0870 0.053 Uiso 1 1 calc R
C111 C 0.90321(17) 0.1068(3) 0.14186(17) 0.0392(6) Uani 1 1 d .
C112 C 0.9042(2) -0.0015(4) 0.1936(2) 0.0552(8) Uani 1 1 d .
H112 H 0.8560 -0.0194 0.2196 0.066 Uiso 1 1 calc R
C113 C 0.9739(2) -0.0841(4) 0.2083(2) 0.0608(9) Uani 1 1 d .
H113 H 0.9719 -0.1574 0.2422 0.073 Uiso 1 1 calc R
C114 C 1.0465(2) -0.0566(4) 0.1722(2) 0.0585(9) Uani 1 1 d .
H114 H 1.0942 -0.1108 0.1815 0.070 Uiso 1 1 calc R
C115 C 1.0475(2) 0.0516(4) 0.1224(2) 0.0642(10) Uani 1 1 d .
H115 H 1.0967 0.0710 0.0985 0.077 Uiso 1 1 calc R
C116 C 0.97695(18) 0.1330(3) 0.1067(2) 0.0500(7) Uani 1 1 d .
H116 H 0.9792 0.2057 0.0722 0.060 Uiso 1 1 calc R
C121 C 0.83432(17) 0.3265(3) 0.04985(19) 0.0405(6) Uani 1 1 d .
C122 C 0.83202(19) 0.2952(3) -0.0362(2) 0.0480(7) Uani 1 1 d .
H122 H 0.8129 0.2136 -0.0556 0.058 Uiso 1 1 calc R
C123 C 0.8578(2) 0.3838(4) -0.0932(2) 0.0588(9) Uani 1 1 d .
H123 H 0.8563 0.3617 -0.1503 0.071 Uiso 1 1 calc R
C124 C 0.8858(2) 0.5052(4) -0.0646(3) 0.0645(10) Uani 1 1 d .
H124 H 0.9030 0.5650 -0.1028 0.077 Uiso 1 1 calc R
C125 C 0.8885(2) 0.5383(4) 0.0197(3) 0.0615(9) Uani 1 1 d .
H125 H 0.9074 0.6204 0.0383 0.074 Uiso 1 1 calc R
C126 C 0.86315(19) 0.4496(3) 0.0772(2) 0.0511(7) Uani 1 1 d .
H126 H 0.8654 0.4724 0.1343 0.061 Uiso 1 1 calc R
H2 H 0.806(2) -0.018(3) 0.033(2) 0.048(8) Uiso 1 1 d .
H3 H 0.685(2) -0.183(4) 0.019(2) 0.050(9) Uiso 1 1 d .

loop_
_atom_site_aniso_label
_atom_site_aniso_U_11
_atom_site_aniso_U_22
_atom_site_aniso_U_33
_atom_site_aniso_U_23
_atom_site_aniso_U_13
_atom_site_aniso_U_12
Zr1 0.02984(13) 0.02497(13) 0.03084(13) 0.00280(10) 0.00950(8) 0.00264(9)
S1 0.0303(3) 0.0380(4) 0.0788(5) -0.0225(4) 0.0211(3) -0.0050(3)
P1 0.0315(3) 0.0407(4) 0.0379(4) -0.0002(3) 0.0075(3) -0.0007(3)
C1 0.0315(12) 0.0363(13) 0.0361(13) 0.0020(11) 0.0078(10) 0.0000(10)
C2 0.0341(14) 0.0432(16) 0.0484(16) -0.0003(13) 0.0101(11) 0.0047(11)
C3 0.0352(14) 0.0329(14) 0.0624(18) -0.0013(14) 0.0161(12) 0.0048(11)
C4 0.0239(12) 0.0437(16) 0.0639(18) -0.0144(14) 0.0129(12) 0.0003(11)
C5 0.0394(16) 0.0492(19) 0.096(3) -0.0193(19) 0.0256(17) -0.0040(13)
C6 0.050(2) 0.075(3) 0.136(4) -0.069(3) 0.038(2) -0.0182(19)
C7 0.058(2) 0.114(4) 0.066(2) -0.044(3) 0.0237(18) -0.024(2)
C8 0.0435(17) 0.093(3) 0.0514(18) -0.0101(19) 0.0055(14) -0.0043(17)
C9 0.0327(14) 0.0547(19) 0.0547(17) -0.0063(15) 0.0049(12) 0.0031(12)
C10 0.0390(15) 0.070(2) 0.0329(13) 0.0085(14) 0.0053(11) -0.0056(14)
C11 0.184(5) 0.0376(18) 0.0209(14) 0.0009(13) 0.015(2) -0.008(2)
C12 0.087(3) 0.136(5) 0.051(2) 0.044(3) 0.039(2) 0.065(3)
C13 0.0389(18) 0.143(5) 0.070(2) 0.071(3) 0.0014(16) -0.008(2)
C14 0.0611(19) 0.0402(16) 0.0492(17) 0.0184(14) -0.0046(14) -0.0028(14)
C15 0.0544(16) 0.0368(15) 0.0382(14) 0.0115(12) 0.0172(12) 0.0086(12)
C16 0.0381(14) 0.0303(13) 0.0490(15) 0.0100(12) -0.0048(11) -0.0021(11)
C17 0.0670(18) 0.0269(13) 0.0351(13) 0.0025(11) 0.0124(13) 0.0096(13)
C18 0.0358(13) 0.0305(14) 0.0655(18) 0.0129(14) 0.0132(12) 0.0030(11)
C19 0.0588(17) 0.0309(14) 0.0381(14) 0.0027(12) -0.0091(12) 0.0012(13)
C111 0.0357(13) 0.0463(16) 0.0352(13) -0.0030(12) 0.0038(10) 0.0021(11)
C112 0.0451(17) 0.065(2) 0.0580(19) 0.0160(17) 0.0161(14) 0.0071(15)
C113 0.059(2) 0.063(2) 0.060(2) 0.0174(17) 0.0050(16) 0.0127(17)
C114 0.0446(17) 0.069(2) 0.060(2) 0.0009(18) 0.0011(14) 0.0170(16)
C115 0.0336(15) 0.089(3) 0.072(2) 0.012(2) 0.0149(15) 0.0068(16)
C116 0.0339(14) 0.061(2) 0.0561(17) 0.0101(15) 0.0096(12) 0.0017(13)
C121 0.0297(12) 0.0443(16) 0.0477(15) 0.0031(13) 0.0064(11) -0.0009(11)
C122 0.0439(16) 0.0533(18) 0.0473(16) 0.0055(14) 0.0077(12) -0.0045(13)
C123 0.0530(19) 0.071(2) 0.0524(18) 0.0135(17) 0.0063(15) -0.0008(16)
C124 0.058(2) 0.067(2) 0.069(2) 0.026(2) 0.0103(17) -0.0047(17)
C125 0.059(2) 0.0478(19) 0.078(2) 0.0062(18) 0.0103(17) -0.0087(15)
C126 0.0422(16) 0.0508(18) 0.0611(19) 0.0015(15) 0.0097(13) -0.0055(13)

loop_
_atom_type_symbol
_atom_type_description
_atom_type_scat_dispersion_real
_atom_type_scat_dispersion_imag
_atom_type_scat_source
C C 0.0033 0.0016 'International Tables Vol C Tables 4.2.6.8 and 6.1.1.4'
H H 0.0000 0.0000 'International Tables Vol C Tables 4.2.6.8 and 6.1.1.4'
P P 0.1023 0.0942 'International Tables Vol C Tables 4.2.6.8 and 6.1.1.4'
S S 0.1246 0.1234 'International Tables Vol C Tables 4.2.6.8 and 6.1.1.4'
Zr Zr -2.9673 0.5597 'International Tables Vol C Tables 4.2.6.8 and 6.1.1.4'

loop_
_geom_angle_atom_site_label_1
_geom_angle_atom_site_label_2
_geom_angle_atom_site_label_3
_geom_angle
_geom_angle_site_symmetry_3
C1 Zr1 C12 124.94(13) .
C1 Zr1 C11 95.44(15) .
C12 Zr1 C11 32.55(16) .
C1 Zr1 C18 130.36(9) .
C12 Zr1 C18 88.26(12) .
C11 Zr1 C18 100.07(13) .
C1 Zr1 C19 106.74(10) .
C12 Zr1 C19 120.29(12) .
C11 Zr1 C19 129.07(12) .
C18 Zr1 C19 32.30(10) .
C1 Zr1 C16 80.68(9) .
C12 Zr1 C16 105.25(18) .
C11 Zr1 C16 88.19(11) .
C18 Zr1 C16 53.30(9) .
C19 Zr1 C16 52.73(9) .
C1 Zr1 C10 72.15(9) .
C12 Zr1 C10 53.44(12) .
C11 Zr1 C10 32.94(13) .
C18 Zr1 C10 132.95(11) .
C19 Zr1 C10 158.22(11) .
C16 Zr1 C10 106.54(10) .
C1 Zr1 C17 111.35(10) .
C12 Zr1 C17 79.93(15) .
C11 Zr1 C17 76.52(11) .
C18 Zr1 C17 32.09(10) .
C19 Zr1 C17 52.86(10) .
C16 Zr1 C17 32.09(10) .
C10 Zr1 C17 106.51(11) .
C1 Zr1 C15 78.38(9) .
C12 Zr1 C15 132.82(16) .
C11 Zr1 C15 120.21(12) .
C18 Zr1 C15 53.09(9) .
C19 Zr1 C15 31.49(10) .
C16 Zr1 C15 32.03(10) .
C10 Zr1 C15 133.34(10) .
C17 Zr1 C15 52.89(9) .
C1 Zr1 C13 117.75(11) .
C12 Zr1 C13 29.88(17) .
C11 Zr1 C13 51.55(16) .
C18 Zr1 C13 108.66(13) .
C19 Zr1 C13 135.44(12) .
C16 Zr1 C13 134.96(17) .
C10 Zr1 C13 51.83(11) .
C17 Zr1 C13 108.83(16) .
C15 Zr1 C13 160.75(15) .
C1 Zr1 C14 87.06(10) .
C12 Zr1 C14 51.37(14) .
C11 Zr1 C14 52.52(12) .
C18 Zr1 C14 138.46(11) .
C19 Zr1 C14 165.18(10) .
C16 Zr1 C14 137.50(10) .
C10 Zr1 C14 31.50(10) .
C17 Zr1 C14 127.65(10) .
C15 Zr1 C14 163.24(10) .
C13 Zr1 C14 30.81(12) .
C1 Zr1 S1 71.12(7) .
C12 Zr1 S1 131.86(17) .
C11 Zr1 S1 141.81(9) .
C18 Zr1 S1 116.03(8) .
C19 Zr1 S1 89.08(8) .
C16 Zr1 S1 122.73(8) .
C10 Zr1 S1 110.32(9) .
C17 Zr1 S1 141.58(7) .
C15 Zr1 S1 92.68(8) .
C13 Zr1 S1 102.30(16) .
C14 Zr1 S1 90.38(9) .
C3 S1 Zr1 110.63(10) .
C3 S1 Zr1 127.25(10) 3_655
Zr1 S1 Zr1 119.49(3) 3_655
C121 P1 C111 100.04(13) .
C121 P1 C1 104.60(13) .
C111 P1 C1 104.86(13) .
C2 C1 P1 116.5(2) .
C2 C1 Zr1 123.0(2) .
P1 C1 Zr1 119.81(13) .
C1 C2 C3 126.3(3) .
C1 C2 H2 122.2(19) .
C3 C2 H2 111.3(19) .
C2 C3 C4 111.7(2) .
C2 C3 S1 106.39(19) .
C4 C3 S1 110.8(2) .
C2 C3 H3 113.1(19) .
C4 C3 H3 109.6(19) .
S1 C3 H3 105.1(18) .
C5 C4 C9 119.2(3) .
C5 C4 C3 120.4(3) .
C9 C4 C3 120.4(3) .
C4 C5 C6 120.1(4) .
C4 C5 H5 120.0 .
C6 C5 H5 120.0 .
C7 C6 C5 119.2(4) .
C7 C6 H6 120.4 .
C5 C6 H6 120.4 .
C8 C7 C6 120.2(4) .
C8 C7 H7 119.9 .
C6 C7 H7 119.9 .
C7 C8 C9 120.4(4) .
C7 C8 H8 119.8 .
C9 C8 H8 119.8 .
C8 C9 C4 121.1(3) .
C8 C9 H9 119.5 .
C4 C9 H9 119.5 .
C14 C10 C11 105.6(3) .
C14 C10 Zr1 75.09(17) .
C11 C10 Zr1 72.33(18) .
C14 C10 H10 127.2 .
C11 C10 H10 127.2 .
Zr1 C10 H10 117.6 .
C12 C11 C10 106.2(4) .
C12 C11 Zr1 73.5(2) .
C10 C11 Zr1 74.73(17) .
C12 C11 H11 126.9 .
C10 C11 H11 126.9 .
Zr1 C11 H11 117.1 .
C13 C12 C11 108.7(4) .
C13 C12 Zr1 77.2(2) .
C11 C12 Zr1 73.92(19) .
C13 C12 H12 125.7 .
C11 C12 H12 125.7 .
Zr1 C12 H12 115.3 .
C12 C13 C14 111.0(4) .
C12 C13 Zr1 72.9(2) .
C14 C13 Zr1 74.87(19) .
C12 C13 H13 124.5 .
C14 C13 H13 124.5 .
Zr1 C13 H13 119.3 .
C13 C14 C10 108.5(4) .
C13 C14 Zr1 74.31(19) .
C10 C14 Zr1 73.41(17) .
C13 C14 H14 125.8 .
C10 C14 H14 125.8 .
Zr1 C14 H14 118.4 .
C19 C15 C16 108.0(2) .
C19 C15 Zr1 73.62(16) .
C16 C15 Zr1 73.41(16) .
C19 C15 H15 126.0 .
C16 C15 H15 126.0 .
Zr1 C15 H15 118.9 .
C15 C16 C17 107.9(3) .
C15 C16 Zr1 74.56(16) .
C17 C16 Zr1 74.43(16) .
C15 C16 H16 126.0 .
C17 C16 H16 126.0 .
Zr1 C16 H16 117.0 .
C18 C17 C16 107.7(3) .
C18 C17 Zr1 72.66(16) .
C16 C17 Zr1 73.48(15) .
C18 C17 H17 126.1 .
C16 C17 H17 126.1 .
Zr1 C17 H17 119.6 .
C17 C18 C19 107.5(3) .
C17 C18 Zr1 75.25(16) .
C19 C18 Zr1 74.62(16) .
C17 C18 H18 126.2 .
C19 C18 H18 126.2 .
Zr1 C18 H18 116.1 .
C15 C19 C18 108.8(3) .
C15 C19 Zr1 74.88(16) .
C18 C19 Zr1 73.08(16) .
C15 C19 H19 125.6 .
C18 C19 H19 125.6 .
Zr1 C19 H19 118.3 .
C116 C111 C112 117.2(3) .
C116 C111 P1 124.7(2) .
C112 C111 P1 118.0(2) .
C113 C112 C111 122.5(3) .
C113 C112 H112 118.7 .
C111 C112 H112 118.7 .
C114 C113 C112 119.3(3) .
C114 C113 H113 120.4 .
C112 C113 H113 120.4 .
C115 C114 C113 119.1(3) .
C115 C114 H114 120.5 .
C113 C114 H114 120.5 .
C114 C115 C116 121.5(3) .
C114 C115 H115 119.2 .
C116 C115 H115 119.2 .
C111 C116 C115 120.4(3) .
C111 C116 H116 119.8 .
C115 C116 H116 119.8 .
C122 C121 C126 118.3(3) .
C122 C121 P1 123.5(2) .
C126 C121 P1 118.1(2) .
C123 C122 C121 121.0(3) .
C123 C122 H122 119.5 .
C121 C122 H122 119.5 .
C124 C123 C122 119.6(3) .
C124 C123 H123 120.2 .
C122 C123 H123 120.2 .
C125 C124 C123 120.5(3) .
C125 C124 H124 119.7 .
C123 C124 H124 119.7 .
C124 C125 C126 120.1(4) .
C124 C125 H125 119.9 .
C126 C125 H125 119.9 .
C125 C126 C121 120.5(3) .
C125 C126 H126 119.8 .
C121 C126 H126 119.8 .

loop_
_geom_bond_atom_site_label_1
_geom_bond_atom_site_label_2
_geom_bond_distance
_geom_bond_site_symmetry_2
Zr1 C1 2.399(3) .
Zr1 C12 2.494(3) .
Zr1 C11 2.498(3) .
Zr1 C18 2.501(3) .
Zr1 C19 2.521(3) .
Zr1 C16 2.522(3) .
Zr1 C10 2.530(3) .
Zr1 C17 2.534(3) .
Zr1 C15 2.536(3) .
Zr1 C13 2.544(3) .
Zr1 C14 2.551(3) .
Zr1 S1 2.5735(11) .
S1 C3 1.818(3) .
S1 Zr1 2.7524(10) 3_655
P1 C121 1.835(3) .
P1 C111 1.848(3) .
P1 C1 1.855(3) .
C1 C2 1.344(4) .
C2 C3 1.506(4) .
C2 H2 1.00(3) .
C3 C4 1.509(4) .
C3 H3 1.01(4) .
C4 C5 1.379(4) .
C4 C9 1.379(5) .
C5 C6 1.402(6) .
C5 H5 0.9300 .
C6 C7 1.394(7) .
C6 H6 0.9300 .
C7 C8 1.359(6) .
C7 H7 0.9300 .
C8 C9 1.373(5) .
C8 H8 0.9300 .
C9 H9 0.9300 .
C10 C14 1.379(5) .
C10 C11 1.426(6) .
C10 H10 0.9300 .
C11 C12 1.399(7) .
C11 H11 0.9300 .
C12 C13 1.299(7) .
C12 H12 0.9300 .
C13 C14 1.353(5) .
C13 H13 0.9300 .
C14 H14 0.9300 .
C15 C19 1.372(4) .
C15 C16 1.395(4) .
C15 H15 0.9300 .
C16 C17 1.397(4) .
C16 H16 0.9300 .
C17 C18 1.392(4) .
C17 H17 0.9300 .
C18 C19 1.397(4) .
C18 H18 0.9300 .
C19 H19 0.9300 .
C111 C116 1.382(4) .
C111 C112 1.384(5) .
C112 C113 1.381(5) .
C112 H112 0.9300 .
C113 C114 1.377(5) .
C113 H113 0.9300 .
C114 C115 1.366(5) .
C114 H114 0.9300 .
C115 C116 1.385(5) .
C115 H115 0.9300 .
C116 H116 0.9300 .
C121 C122 1.395(4) .
C121 C126 1.396(4) .
C122 C123 1.384(5) .
C122 H122 0.9300 .
C123 C124 1.381(6) .
C123 H123 0.9300 .
C124 C125 1.372(6) .
C124 H124 0.9300 .
C125 C126 1.388(5) .
C125 H125 0.9300 .
C126 H126 0.9300 .
